data_7719207
loop_
_publ_author_name
'Laprade, Matthew J. J.'
'Robertson, Katherine N.'
'Clyburne, Jason A. C.'
'Kozak, Christopher M.'

_publ_section_title
;
 A new class of ligand derived from the reactions of
 bis(dialkylphosphino)amines and 9-diazofluorene: preparation, structure
 and reactivity.
;
_journal_issue 29
_journal_name_full 'Dalton transactions (Cambridge, England : 2003)'
_journal_page_first 11382
_journal_page_last 11397
_journal_paper_doi 10.1039/d4dt03402c
_journal_volume 54
_journal_year 2025
_chemical_formula_moiety 'C38 H45 N5 P2, 0.5(C6 H14)'
_chemical_formula_sum 'C41 H52 N5 P2'
_chemical_formula_weight 676.81
_space_group_crystal_system triclinic
_space_group_IT_number 2
_space_group_name_Hall '-P 1'
_space_group_name_H-M_alt 'P -1'
_atom_sites_solution_hydrogens mixed
_atom_sites_solution_primary dual
_audit_creation_method SHELXL-2019/3
_audit_update_record
;
2024-05-03 deposited with the CCDC.	2025-07-08 downloaded from the CCDC.
;
_cell_angle_alpha 69.680(4)
_cell_angle_beta 86.860(4)
_cell_angle_gamma 88.453(4)
_cell_formula_units_Z 2
_cell_length_a 9.675(3)
_cell_length_b 13.444(5)
_cell_length_c 15.414(5)
_cell_measurement_reflns_used 2173
_cell_measurement_temperature 125(2)
_cell_measurement_theta_max 21.96
_cell_measurement_theta_min 2.48
_cell_volume 1877.2(11)
_computing_cell_refinement 'Bruker SAINT'
_computing_data_collection 'Bruker APEX2'
_computing_data_reduction 'Bruker SAINT'
_computing_structure_refinement 'SHELXL-2019/2 (Sheldrick, 2019)'
_computing_structure_solution 'SHELXT-2014 (Sheldrick, 2015)'
_diffrn_ambient_temperature 125(2)
_diffrn_measured_fraction_theta_full 0.997
_diffrn_measured_fraction_theta_max 0.997
_diffrn_measurement_device_type 'Bruker APEX-II CCD'
_diffrn_measurement_method '\f and \w scans'
_diffrn_radiation_monochromator graphite
_diffrn_radiation_source 'sealed tube'
_diffrn_radiation_type MoK\a
_diffrn_radiation_wavelength 0.71073
_diffrn_reflns_av_R_equivalents 0.1367
_diffrn_reflns_av_unetI/netI 0.1810
_diffrn_reflns_Laue_measured_fraction_full 0.997
_diffrn_reflns_Laue_measured_fraction_max 0.997
_diffrn_reflns_limit_h_max 11
_diffrn_reflns_limit_h_min -11
_diffrn_reflns_limit_k_max 15
_diffrn_reflns_limit_k_min -15
_diffrn_reflns_limit_l_max 17
_diffrn_reflns_limit_l_min -17
_diffrn_reflns_number 16666
_diffrn_reflns_point_group_measured_fraction_full 0.997
_diffrn_reflns_point_group_measured_fraction_max 0.997
_diffrn_reflns_theta_full 23.967
_diffrn_reflns_theta_max 23.967
_diffrn_reflns_theta_min 1.410
_exptl_absorpt_coefficient_mu 0.151
_exptl_absorpt_correction_T_max 0.7450
_exptl_absorpt_correction_T_min 0.5890
_exptl_absorpt_correction_type multi-scan
_exptl_absorpt_process_details 'SADABS; Bruker 2009'
_exptl_crystal_colour yellow
_exptl_crystal_density_diffrn 1.197
_exptl_crystal_description 'fine needle'
_exptl_crystal_F_000 726
_exptl_crystal_size_max 0.320
_exptl_crystal_size_mid 0.070
_exptl_crystal_size_min 0.040
_refine_diff_density_max 0.290
_refine_diff_density_min -0.356
_refine_diff_density_rms 0.059
_refine_ls_extinction_method none
_refine_ls_goodness_of_fit_ref 0.937
_refine_ls_hydrogen_treatment mixed
_refine_ls_matrix_type full
_refine_ls_number_parameters 446
_refine_ls_number_reflns 5850
_refine_ls_number_restraints 366
_refine_ls_restrained_S_all 0.912
_refine_ls_R_factor_all 0.1830
_refine_ls_R_factor_gt 0.0678
_refine_ls_shift/su_max 0.000
_refine_ls_shift/su_mean 0.000
_refine_ls_structure_factor_coef Fsqd
_refine_ls_weighting_details 'w=1/[\s^2^(Fo^2^)+(0.0581P)^2^] where P=(Fo^2^+2Fc^2^)/3'
_refine_ls_weighting_scheme calc
_refine_ls_wR_factor_gt 0.1225
_refine_ls_wR_factor_ref 0.1617
_reflns_Friedel_coverage 0.000
_reflns_number_gt 2638
_reflns_number_total 5850
_reflns_threshold_expression 'I > 2\s(I)'
_cod_data_source_file d4dt03402c2.cif
_cod_data_source_block Compound1a_CMJL019
_cod_database_code 7719207
_shelx_shelxl_version_number 2019/3
_shelx_space_group_comment
;
The symmetry employed for this shelxl refinement is uniquely defined
by the following loop, which should always be used as a source of
symmetry information in preference to the above space-group names.
They are only intended as comments.
;
_shelx_estimated_absorpt_t_min 0.953
_shelx_estimated_absorpt_t_max 0.994

loop_
_space_group_symop_operation_xyz
'x, y, z'
'-x, -y, -z'

loop_
_atom_site_label
_atom_site_type_symbol
_atom_site_fract_x
_atom_site_fract_y
_atom_site_fract_z
_atom_site_U_iso_or_equiv
_atom_site_adp_type
_atom_site_occupancy
_atom_site_site_symmetry_order
_atom_site_calc_flag
_atom_site_refinement_flags_posn
_atom_site_refinement_flags_adp
_atom_site_refinement_flags_occupancy
_atom_site_disorder_assembly
_atom_site_disorder_group
P1 P 0.52793(14) 0.61244(11) 0.24433(9) 0.0330(4) Uani 1 1 d . . . . .
P2 P 0.81312(14) 0.58670(11) 0.18413(9) 0.0318(4) Uani 1 1 d . . . . .
N1 N 0.6698(4) 0.6469(3) 0.1919(3) 0.0289(10) Uani 1 1 d . . . . .
N2 N 0.5379(5) 0.4864(3) 0.3174(3) 0.0359(12) Uani 1 1 d . . . . .
H2N H 0.600(5) 0.453(4) 0.292(3) 0.048(18) Uiso 1 1 d . . . . .
N3 N 0.4170(4) 0.4403(3) 0.3619(3) 0.0355(11) Uani 1 1 d . . . . .
N4 N 0.7823(4) 0.4606(3) 0.2033(3) 0.0374(11) Uani 1 1 d . . . . .
N5 N 0.9036(4) 0.4039(3) 0.2197(3) 0.0399(11) Uani 1 1 d . . . . .
C1 C 0.3907(5) 0.6174(4) 0.1671(3) 0.0340(13) Uani 1 1 d . . . . .
H1 H 0.300929 0.602281 0.204401 0.041 Uiso 1 1 calc R U . . .
C2 C 0.4151(5) 0.5328(4) 0.1224(4) 0.0473(15) Uani 1 1 d . . . . .
H2A H 0.344410 0.539795 0.077428 0.071 Uiso 1 1 calc R U . . .
H2B H 0.409570 0.462243 0.170318 0.071 Uiso 1 1 calc R U . . .
H2C H 0.507034 0.542172 0.090736 0.071 Uiso 1 1 calc R U . . .
C3 C 0.3810(5) 0.7283(4) 0.0925(3) 0.0424(15) Uani 1 1 d . . . . .
H3A H 0.472703 0.749440 0.062357 0.064 Uiso 1 1 calc R U . . .
H3B H 0.347623 0.779425 0.121338 0.064 Uiso 1 1 calc R U . . .
H3C H 0.316490 0.726497 0.046189 0.064 Uiso 1 1 calc R U . . .
C4 C 0.4820(5) 0.6933(4) 0.3138(3) 0.0339(13) Uani 1 1 d . . . . .
H4 H 0.540513 0.667127 0.368887 0.041 Uiso 1 1 calc R U . . .
C5 C 0.5208(5) 0.8099(4) 0.2636(4) 0.0462(15) Uani 1 1 d . . . . .
H5A H 0.456109 0.842841 0.214771 0.069 Uiso 1 1 calc R U . . .
H5B H 0.615161 0.813905 0.236051 0.069 Uiso 1 1 calc R U . . .
H5C H 0.516043 0.847446 0.308022 0.069 Uiso 1 1 calc R U . . .
C6 C 0.3320(5) 0.6850(4) 0.3520(4) 0.0550(17) Uani 1 1 d . . . . .
H6A H 0.320559 0.724045 0.395156 0.083 Uiso 1 1 calc R U . . .
H6B H 0.308895 0.610327 0.384580 0.083 Uiso 1 1 calc R U . . .
H6C H 0.270277 0.715463 0.300826 0.083 Uiso 1 1 calc R U . . .
C7 C 0.4197(5) 0.3420(4) 0.4124(3) 0.0342(13) Uani 1 1 d . . . . .
C8 C 0.2931(5) 0.2909(4) 0.4634(3) 0.0344(13) Uani 1 1 d . . . . .
C9 C 0.1583(5) 0.3291(4) 0.4601(3) 0.0408(14) Uani 1 1 d . . . . .
H9 H 0.136665 0.399576 0.422050 0.049 Uiso 1 1 calc R U . . .
C10 C 0.0573(6) 0.2630(5) 0.5129(4) 0.0466(15) Uani 1 1 d . . . . .
H10 H -0.035418 0.288509 0.511687 0.056 Uiso 1 1 calc R U . . .
C11 C 0.0867(6) 0.1594(5) 0.5684(4) 0.0490(15) Uani 1 1 d . . . . .
H11 H 0.014167 0.114736 0.603763 0.059 Uiso 1 1 calc R U . . .
C12 C 0.2221(6) 0.1207(4) 0.5724(4) 0.0461(15) Uani 1 1 d . . . . .
H12 H 0.243334 0.050356 0.610950 0.055 Uiso 1 1 calc R U . . .
C13 C 0.3237(5) 0.1862(4) 0.5195(3) 0.0347(13) Uani 1 1 d . . . . .
C14 C 0.4730(5) 0.1687(4) 0.5048(3) 0.0351(13) Uani 1 1 d . . . . .
C15 C 0.5557(6) 0.0789(4) 0.5464(3) 0.0414(14) Uani 1 1 d . . . . .
H15 H 0.517724 0.018236 0.593530 0.050 Uiso 1 1 calc R U . . .
C16 C 0.6924(6) 0.0809(4) 0.5173(4) 0.0457(15) Uani 1 1 d . . . . .
H16 H 0.748536 0.019797 0.543740 0.055 Uiso 1 1 calc R U . . .
C17 C 0.7507(5) 0.1688(4) 0.4509(4) 0.0396(14) Uani 1 1 d . . . . .
H17 H 0.845658 0.167645 0.431883 0.047 Uiso 1 1 calc R U . . .
C18 C 0.6700(5) 0.2605(4) 0.4111(3) 0.0370(13) Uani 1 1 d . . . . .
H18 H 0.710127 0.321800 0.366119 0.044 Uiso 1 1 calc R U . . .
C19 C 0.5321(5) 0.2599(4) 0.4384(3) 0.0317(12) Uani 1 1 d . . . . .
C20 C 0.8833(5) 0.6538(4) 0.0676(3) 0.0325(13) Uani 1 1 d . . . . .
H20 H 0.886701 0.731190 0.057954 0.039 Uiso 1 1 calc R U . . .
C21 C 1.0318(5) 0.6172(4) 0.0520(4) 0.0484(16) Uani 1 1 d . . . . .
H21A H 1.031894 0.541378 0.060877 0.073 Uiso 1 1 calc R U . . .
H21B H 1.091892 0.629500 0.096343 0.073 Uiso 1 1 calc R U . . .
H21C H 1.066112 0.657384 -0.011238 0.073 Uiso 1 1 calc R U . . .
C22 C 0.7883(5) 0.6405(4) -0.0030(3) 0.0472(15) Uani 1 1 d . . . . .
H22A H 0.823943 0.681869 -0.065576 0.071 Uiso 1 1 calc R U . . .
H22B H 0.695074 0.665748 0.007492 0.071 Uiso 1 1 calc R U . . .
H22C H 0.784764 0.565435 0.003704 0.071 Uiso 1 1 calc R U . . .
C23 C 0.9354(5) 0.6039(4) 0.2633(3) 0.0365(13) Uani 1 1 d . . . . .
H23 H 1.024260 0.568603 0.253609 0.044 Uiso 1 1 calc R U . . .
C24 C 0.9657(5) 0.7203(4) 0.2436(4) 0.0463(15) Uani 1 1 d . . . . .
H24A H 0.878778 0.758562 0.246308 0.069 Uiso 1 1 calc R U . . .
H24B H 1.010953 0.750811 0.181769 0.069 Uiso 1 1 calc R U . . .
H24C H 1.026840 0.726676 0.289992 0.069 Uiso 1 1 calc R U . . .
C25 C 0.8826(5) 0.5482(4) 0.3632(3) 0.0455(15) Uani 1 1 d . . . . .
H25A H 0.948778 0.558050 0.405350 0.068 Uiso 1 1 calc R U . . .
H25B H 0.872629 0.472237 0.374644 0.068 Uiso 1 1 calc R U . . .
H25C H 0.792638 0.578355 0.373655 0.068 Uiso 1 1 calc R U . . .
C26 C 0.8974(5) 0.3058(4) 0.2198(3) 0.0352(13) Uani 1 1 d . . . . .
C27 C 0.7896(5) 0.2465(4) 0.1981(3) 0.0352(13) Uani 1 1 d . . . . .
C28 C 0.6536(5) 0.2699(4) 0.1735(3) 0.0418(14) Uani 1 1 d . . . . .
H28 H 0.615327 0.337349 0.168520 0.050 Uiso 1 1 calc R U . . .
C29 C 0.5741(6) 0.1968(5) 0.1562(4) 0.0527(16) Uani 1 1 d . . . . .
H29 H 0.481341 0.214533 0.138998 0.063 Uiso 1 1 calc R U . . .
C30 C 0.6274(6) 0.0957(5) 0.1636(4) 0.0555(16) Uani 1 1 d . . . . .
H30 H 0.571223 0.045014 0.152336 0.067 Uiso 1 1 calc R U . . .
C31 C 0.7640(6) 0.0718(4) 0.1877(4) 0.0497(16) Uani 1 1 d . . . . .
H31 H 0.801561 0.003987 0.193008 0.060 Uiso 1 1 calc R U . . .
C32 C 0.8451(6) 0.1453(4) 0.2039(3) 0.0371(13) Uani 1 1 d . . . . .
C33 C 0.9898(6) 0.1419(4) 0.2284(3) 0.0399(14) Uani 1 1 d . . . . .
C34 C 1.0906(6) 0.0633(4) 0.2394(3) 0.0487(15) Uani 1 1 d . . . . .
H34 H 1.071134 -0.001390 0.230603 0.058 Uiso 1 1 calc R U . . .
C35 C 1.2205(7) 0.0827(5) 0.2635(4) 0.0597(18) Uani 1 1 d . . . . .
H35 H 1.290878 0.030019 0.271672 0.072 Uiso 1 1 calc R U . . .
C36 C 1.2503(6) 0.1755(5) 0.2760(4) 0.0578(17) Uani 1 1 d . . . . .
H36 H 1.340337 0.185729 0.293004 0.069 Uiso 1 1 calc R U . . .
C37 C 1.1522(5) 0.2541(4) 0.2642(3) 0.0413(14) Uani 1 1 d . . . . .
H37 H 1.173743 0.318447 0.272906 0.050 Uiso 1 1 calc R U . . .
C38 C 1.0215(5) 0.2382(4) 0.2396(3) 0.0382(13) Uani 1 1 d . . . . .
C39 C 0.3093(5) 0.0604(4) 1.0232(4) 0.0598(18) Uani 1 1 d . . . . .
H39A H 0.322716 0.104424 0.957788 0.090 Uiso 1 1 calc R U . . .
H39B H 0.394898 0.021027 1.044851 0.090 Uiso 1 1 calc R U . . .
H39C H 0.285524 0.105742 1.059837 0.090 Uiso 1 1 calc R U . . .
C40 C 0.1936(5) -0.0167(4) 1.0344(4) 0.0491(16) Uani 1 1 d . . . . .
H40A H 0.178242 -0.058905 1.100974 0.059 Uiso 1 1 calc R U . . .
H40B H 0.221889 -0.066283 1.001778 0.059 Uiso 1 1 calc R U . . .
C41 C 0.0576(5) 0.0378(4) 0.9967(4) 0.0458(15) Uani 1 1 d . . . . .
H41A H 0.027635 0.084991 1.031327 0.055 Uiso 1 1 calc R U . . .
H41B H 0.074453 0.082675 0.930983 0.055 Uiso 1 1 calc R U . . .

loop_
_atom_site_aniso_label
_atom_site_aniso_U_11
_atom_site_aniso_U_22
_atom_site_aniso_U_33
_atom_site_aniso_U_23
_atom_site_aniso_U_13
_atom_site_aniso_U_12
P1 0.0305(9) 0.0301(9) 0.0339(9) -0.0051(7) -0.0074(7) 0.0071(7)
P2 0.0281(8) 0.0299(9) 0.0350(9) -0.0081(7) -0.0057(7) 0.0074(6)
N1 0.017(2) 0.026(2) 0.038(3) -0.004(2) -0.0020(19) 0.0077(18)
N2 0.031(3) 0.029(3) 0.040(3) -0.002(2) -0.001(2) 0.005(2)
N3 0.029(3) 0.032(3) 0.040(3) -0.005(2) -0.002(2) 0.002(2)
N4 0.027(2) 0.040(3) 0.039(3) -0.006(2) -0.006(2) 0.013(2)
N5 0.025(2) 0.045(3) 0.044(3) -0.008(2) -0.005(2) 0.005(2)
C1 0.028(3) 0.037(3) 0.034(3) -0.008(2) -0.008(2) 0.005(2)
C2 0.044(4) 0.053(4) 0.051(4) -0.026(3) -0.013(3) 0.005(3)
C3 0.042(3) 0.039(3) 0.039(3) -0.003(3) -0.015(3) 0.009(3)
C4 0.029(3) 0.044(3) 0.027(3) -0.010(3) -0.007(2) 0.007(2)
C5 0.055(4) 0.038(3) 0.047(4) -0.015(3) -0.013(3) 0.007(3)
C6 0.039(3) 0.062(4) 0.069(4) -0.030(4) 0.009(3) 0.004(3)
C7 0.039(3) 0.035(3) 0.027(3) -0.007(2) -0.006(2) 0.005(2)
C8 0.037(3) 0.037(3) 0.027(3) -0.009(2) -0.004(2) -0.001(2)
C9 0.038(3) 0.046(4) 0.037(3) -0.013(3) -0.002(3) 0.002(3)
C10 0.039(3) 0.052(4) 0.050(4) -0.021(3) 0.004(3) -0.004(3)
C11 0.050(4) 0.052(4) 0.046(4) -0.019(3) 0.013(3) -0.014(3)
C12 0.053(3) 0.037(3) 0.040(4) -0.003(3) 0.001(3) -0.009(3)
C13 0.039(3) 0.035(3) 0.029(3) -0.008(2) -0.005(2) -0.005(2)
C14 0.044(3) 0.034(3) 0.028(3) -0.010(2) -0.011(2) 0.000(2)
C15 0.061(4) 0.030(3) 0.031(3) -0.007(3) -0.010(3) 0.001(3)
C16 0.056(4) 0.038(3) 0.041(4) -0.010(3) -0.015(3) 0.012(3)
C17 0.040(3) 0.043(3) 0.037(3) -0.016(3) -0.010(3) 0.009(3)
C18 0.043(3) 0.034(3) 0.033(3) -0.010(3) -0.007(3) 0.006(3)
C19 0.033(3) 0.033(3) 0.027(3) -0.006(2) -0.007(2) 0.004(2)
C20 0.028(3) 0.034(3) 0.034(3) -0.010(3) -0.002(2) 0.002(2)
C21 0.030(3) 0.062(4) 0.051(4) -0.018(3) 0.002(3) 0.002(3)
C22 0.039(3) 0.062(4) 0.041(4) -0.017(3) -0.010(3) 0.006(3)
C23 0.029(3) 0.036(3) 0.042(3) -0.012(3) -0.008(3) 0.012(2)
C24 0.037(3) 0.054(4) 0.051(4) -0.020(3) -0.017(3) 0.000(3)
C25 0.045(4) 0.053(4) 0.041(3) -0.018(3) -0.011(3) 0.011(3)
C26 0.045(3) 0.028(3) 0.029(3) -0.006(3) -0.002(3) -0.001(2)
C27 0.038(3) 0.038(3) 0.028(3) -0.010(3) -0.001(2) 0.005(2)
C28 0.043(3) 0.043(4) 0.037(4) -0.010(3) -0.004(3) -0.002(3)
C29 0.042(4) 0.065(4) 0.047(4) -0.012(3) -0.012(3) 0.005(3)
C30 0.063(4) 0.047(4) 0.052(4) -0.010(3) -0.006(3) -0.011(3)
C31 0.070(4) 0.037(4) 0.041(4) -0.012(3) -0.010(3) 0.008(3)
C32 0.051(3) 0.030(3) 0.029(3) -0.009(3) 0.000(3) 0.006(2)
C33 0.049(3) 0.037(3) 0.030(3) -0.008(3) -0.002(3) 0.008(3)
C34 0.067(4) 0.045(4) 0.033(3) -0.013(3) -0.007(3) 0.021(3)
C35 0.066(4) 0.064(4) 0.043(4) -0.011(3) -0.015(3) 0.033(4)
C36 0.050(4) 0.078(5) 0.042(4) -0.018(4) -0.010(3) 0.024(3)
C37 0.038(3) 0.058(4) 0.030(3) -0.016(3) -0.005(3) 0.001(3)
C38 0.043(3) 0.038(3) 0.029(3) -0.006(3) -0.005(3) 0.012(3)
C39 0.042(4) 0.066(4) 0.064(4) -0.013(4) -0.012(3) 0.011(3)
C40 0.047(4) 0.048(4) 0.047(4) -0.011(3) -0.007(3) 0.014(3)
C41 0.041(3) 0.041(4) 0.051(4) -0.011(3) -0.013(3) 0.012(3)

loop_
_atom_type_symbol
_atom_type_description
_atom_type_scat_dispersion_real
_atom_type_scat_dispersion_imag
_atom_type_scat_source
C C 0.0033 0.0016 'International Tables Vol C Tables 4.2.6.8 and 6.1.1.4'
H H 0.0000 0.0000 'International Tables Vol C Tables 4.2.6.8 and 6.1.1.4'
N N 0.0061 0.0033 'International Tables Vol C Tables 4.2.6.8 and 6.1.1.4'
P P 0.1023 0.0942 'International Tables Vol C Tables 4.2.6.8 and 6.1.1.4'

loop_
_geom_angle_atom_site_label_1
_geom_angle_atom_site_label_2
_geom_angle_atom_site_label_3
_geom_angle
_geom_angle_site_symmetry_1
_geom_angle_site_symmetry_3
_geom_angle_publ_flag
N1 P1 N2 109.9(2) . . ?
N1 P1 C4 110.3(2) . . ?
N2 P1 C4 106.9(2) . . ?
N1 P1 C1 112.7(2) . . ?
N2 P1 C1 106.8(2) . . ?
C4 P1 C1 110.1(2) . . ?
N1 P2 N4 109.4(2) . . ?
N1 P2 C20 105.4(2) . . ?
N4 P2 C20 111.9(2) . . ?
N1 P2 C23 110.5(2) . . ?
N4 P2 C23 112.2(2) . . ?
C20 P2 C23 107.3(2) . . ?
P1 N1 P2 134.7(2) . . ?
N3 N2 P1 117.0(3) . . ?
N3 N2 H2N 122(3) . . ?
P1 N2 H2N 107(3) . . ?
C7 N3 N2 118.3(4) . . ?
N5 N4 P2 109.6(3) . . ?
C26 N5 N4 115.5(4) . . ?
C2 C1 C3 110.5(4) . . ?
C2 C1 P1 110.3(3) . . ?
C3 C1 P1 110.7(3) . . ?
C2 C1 H1 108.4 . . ?
C3 C1 H1 108.4 . . ?
P1 C1 H1 108.4 . . ?
C1 C2 H2A 109.5 . . ?
C1 C2 H2B 109.5 . . ?
H2A C2 H2B 109.5 . . ?
C1 C2 H2C 109.5 . . ?
H2A C2 H2C 109.5 . . ?
H2B C2 H2C 109.5 . . ?
C1 C3 H3A 109.5 . . ?
C1 C3 H3B 109.5 . . ?
H3A C3 H3B 109.5 . . ?
C1 C3 H3C 109.5 . . ?
H3A C3 H3C 109.5 . . ?
H3B C3 H3C 109.5 . . ?
C6 C4 C5 110.3(4) . . ?
C6 C4 P1 115.7(4) . . ?
C5 C4 P1 111.9(3) . . ?
C6 C4 H4 106.1 . . ?
C5 C4 H4 106.1 . . ?
P1 C4 H4 106.1 . . ?
C4 C5 H5A 109.5 . . ?
C4 C5 H5B 109.5 . . ?
H5A C5 H5B 109.5 . . ?
C4 C5 H5C 109.5 . . ?
H5A C5 H5C 109.5 . . ?
H5B C5 H5C 109.5 . . ?
C4 C6 H6A 109.5 . . ?
C4 C6 H6B 109.5 . . ?
H6A C6 H6B 109.5 . . ?
C4 C6 H6C 109.5 . . ?
H6A C6 H6C 109.5 . . ?
H6B C6 H6C 109.5 . . ?
N3 C7 C8 119.8(5) . . ?
N3 C7 C19 133.7(5) . . ?
C8 C7 C19 106.3(4) . . ?
C9 C8 C13 120.3(5) . . ?
C9 C8 C7 130.1(5) . . ?
C13 C8 C7 109.5(4) . . ?
C10 C9 C8 118.4(5) . . ?
C10 C9 H9 120.8 . . ?
C8 C9 H9 120.8 . . ?
C9 C10 C11 121.6(5) . . ?
C9 C10 H10 119.2 . . ?
C11 C10 H10 119.2 . . ?
C10 C11 C12 120.2(5) . . ?
C10 C11 H11 119.9 . . ?
C12 C11 H11 119.9 . . ?
C13 C12 C11 118.5(5) . . ?
C13 C12 H12 120.7 . . ?
C11 C12 H12 120.7 . . ?
C12 C13 C8 120.9(5) . . ?
C12 C13 C14 131.9(5) . . ?
C8 C13 C14 107.2(4) . . ?
C15 C14 C19 120.2(5) . . ?
C15 C14 C13 129.8(5) . . ?
C19 C14 C13 110.1(4) . . ?
C16 C15 C14 118.4(5) . . ?
C16 C15 H15 120.8 . . ?
C14 C15 H15 120.8 . . ?
C15 C16 C17 121.9(5) . . ?
C15 C16 H16 119.1 . . ?
C17 C16 H16 119.1 . . ?
C16 C17 C18 120.1(5) . . ?
C16 C17 H17 119.9 . . ?
C18 C17 H17 119.9 . . ?
C19 C18 C17 119.0(5) . . ?
C19 C18 H18 120.5 . . ?
C17 C18 H18 120.5 . . ?
C18 C19 C14 120.3(5) . . ?
C18 C19 C7 132.9(5) . . ?
C14 C19 C7 106.8(4) . . ?
C22 C20 C21 111.0(4) . . ?
C22 C20 P2 110.5(3) . . ?
C21 C20 P2 112.6(3) . . ?
C22 C20 H20 107.5 . . ?
C21 C20 H20 107.5 . . ?
P2 C20 H20 107.5 . . ?
C20 C21 H21A 109.5 . . ?
C20 C21 H21B 109.5 . . ?
H21A C21 H21B 109.5 . . ?
C20 C21 H21C 109.5 . . ?
H21A C21 H21C 109.5 . . ?
H21B C21 H21C 109.5 . . ?
C20 C22 H22A 109.5 . . ?
C20 C22 H22B 109.5 . . ?
H22A C22 H22B 109.5 . . ?
C20 C22 H22C 109.5 . . ?
H22A C22 H22C 109.5 . . ?
H22B C22 H22C 109.5 . . ?
C24 C23 C25 112.0(4) . . ?
C24 C23 P2 111.8(3) . . ?
C25 C23 P2 109.9(4) . . ?
C24 C23 H23 107.6 . . ?
C25 C23 H23 107.6 . . ?
P2 C23 H23 107.6 . . ?
C23 C24 H24A 109.5 . . ?
C23 C24 H24B 109.5 . . ?
H24A C24 H24B 109.5 . . ?
C23 C24 H24C 109.5 . . ?
H24A C24 H24C 109.5 . . ?
H24B C24 H24C 109.5 . . ?
C23 C25 H25A 109.5 . . ?
C23 C25 H25B 109.5 . . ?
H25A C25 H25B 109.5 . . ?
C23 C25 H25C 109.5 . . ?
H25A C25 H25C 109.5 . . ?
H25B C25 H25C 109.5 . . ?
N5 C26 C27 132.9(5) . . ?
N5 C26 C38 119.2(5) . . ?
C27 C26 C38 107.7(5) . . ?
C28 C27 C32 118.5(5) . . ?
C28 C27 C26 133.4(5) . . ?
C32 C27 C26 108.1(5) . . ?
C29 C28 C27 120.7(5) . . ?
C29 C28 H28 119.6 . . ?
C27 C28 H28 119.6 . . ?
C28 C29 C30 121.1(5) . . ?
C28 C29 H29 119.4 . . ?
C30 C29 H29 119.4 . . ?
C31 C30 C29 118.6(5) . . ?
C31 C30 H30 120.7 . . ?
C29 C30 H30 120.7 . . ?
C32 C31 C30 120.6(5) . . ?
C32 C31 H31 119.7 . . ?
C30 C31 H31 119.7 . . ?
C31 C32 C27 120.4(5) . . ?
C31 C32 C33 131.9(5) . . ?
C27 C32 C33 107.6(5) . . ?
C34 C33 C38 120.4(5) . . ?
C34 C33 C32 130.6(5) . . ?
C38 C33 C32 109.0(5) . . ?
C35 C34 C33 117.6(6) . . ?
C35 C34 H34 121.2 . . ?
C33 C34 H34 121.2 . . ?
C36 C35 C34 121.9(6) . . ?
C36 C35 H35 119.0 . . ?
C34 C35 H35 119.0 . . ?
C35 C36 C37 121.0(6) . . ?
C35 C36 H36 119.5 . . ?
C37 C36 H36 119.5 . . ?
C36 C37 C38 119.0(6) . . ?
C36 C37 H37 120.5 . . ?
C38 C37 H37 120.5 . . ?
C37 C38 C33 120.1(5) . . ?
C37 C38 C26 132.3(5) . . ?
C33 C38 C26 107.6(5) . . ?
C40 C39 H39A 109.5 . . ?
C40 C39 H39B 109.5 . . ?
H39A C39 H39B 109.5 . . ?
C40 C39 H39C 109.5 . . ?
H39A C39 H39C 109.5 . . ?
H39B C39 H39C 109.5 . . ?
C39 C40 C41 113.1(4) . . ?
C39 C40 H40A 109.0 . . ?
C41 C40 H40A 109.0 . . ?
C39 C40 H40B 109.0 . . ?
C41 C40 H40B 109.0 . . ?
H40A C40 H40B 107.8 . . ?
C41 C41 C40 114.0(5) 2_557 . ?
C41 C41 H41A 108.7 2_557 . ?
C40 C41 H41A 108.7 . . ?
C41 C41 H41B 108.7 2_557 . ?
C40 C41 H41B 108.7 . . ?
H41A C41 H41B 107.6 . . ?

loop_
_geom_bond_atom_site_label_1
_geom_bond_atom_site_label_2
_geom_bond_distance
_geom_bond_site_symmetry_2
_geom_bond_publ_flag
P1 N1 1.551(4) . ?
P1 N2 1.682(4) . ?
P1 C4 1.804(5) . ?
P1 C1 1.815(5) . ?
P2 N1 1.606(4) . ?
P2 N4 1.649(4) . ?
P2 C20 1.809(5) . ?
P2 C23 1.819(5) . ?
N2 N3 1.370(5) . ?
N2 H2N 0.89(5) . ?
N3 C7 1.280(6) . ?
N4 N5 1.368(5) . ?
N5 C26 1.320(6) . ?
C1 C2 1.528(6) . ?
C1 C3 1.539(6) . ?
C1 H1 1.0000 . ?
C2 H2A 0.9800 . ?
C2 H2B 0.9800 . ?
C2 H2C 0.9800 . ?
C3 H3A 0.9800 . ?
C3 H3B 0.9800 . ?
C3 H3C 0.9800 . ?
C4 C6 1.529(6) . ?
C4 C5 1.535(6) . ?
C4 H4 1.0000 . ?
C5 H5A 0.9800 . ?
C5 H5B 0.9800 . ?
C5 H5C 0.9800 . ?
C6 H6A 0.9800 . ?
C6 H6B 0.9800 . ?
C6 H6C 0.9800 . ?
C7 C8 1.468(6) . ?
C7 C19 1.496(6) . ?
C8 C9 1.386(6) . ?
C8 C13 1.405(6) . ?
C9 C10 1.365(7) . ?
C9 H9 0.9500 . ?
C10 C11 1.390(7) . ?
C10 H10 0.9500 . ?
C11 C12 1.393(7) . ?
C11 H11 0.9500 . ?
C12 C13 1.367(7) . ?
C12 H12 0.9500 . ?
C13 C14 1.474(7) . ?
C14 C15 1.406(6) . ?
C14 C19 1.407(6) . ?
C15 C16 1.371(7) . ?
C15 H15 0.9500 . ?
C16 C17 1.378(7) . ?
C16 H16 0.9500 . ?
C17 C18 1.406(6) . ?
C17 H17 0.9500 . ?
C18 C19 1.377(6) . ?
C18 H18 0.9500 . ?
C20 C22 1.521(6) . ?
C20 C21 1.539(6) . ?
C20 H20 1.0000 . ?
C21 H21A 0.9800 . ?
C21 H21B 0.9800 . ?
C21 H21C 0.9800 . ?
C22 H22A 0.9800 . ?
C22 H22B 0.9800 . ?
C22 H22C 0.9800 . ?
C23 C24 1.521(6) . ?
C23 C25 1.525(7) . ?
C23 H23 1.0000 . ?
C24 H24A 0.9800 . ?
C24 H24B 0.9800 . ?
C24 H24C 0.9800 . ?
C25 H25A 0.9800 . ?
C25 H25B 0.9800 . ?
C25 H25C 0.9800 . ?
C26 C27 1.451(7) . ?
C26 C38 1.467(7) . ?
C27 C28 1.386(6) . ?
C27 C32 1.425(6) . ?
C28 C29 1.369(7) . ?
C28 H28 0.9500 . ?
C29 C30 1.410(7) . ?
C29 H29 0.9500 . ?
C30 C31 1.392(7) . ?
C30 H30 0.9500 . ?
C31 C32 1.374(7) . ?
C31 H31 0.9500 . ?
C32 C33 1.466(7) . ?
C33 C34 1.391(7) . ?
C33 C38 1.408(7) . ?
C34 C35 1.387(8) . ?
C34 H34 0.9500 . ?
C35 C36 1.366(8) . ?
C35 H35 0.9500 . ?
C36 C37 1.372(7) . ?
C36 H36 0.9500 . ?
C37 C38 1.383(7) . ?
C37 H37 0.9500 . ?
C39 C40 1.508(7) . ?
C39 H39A 0.9800 . ?
C39 H39B 0.9800 . ?
C39 H39C 0.9800 . ?
C40 C41 1.530(6) . ?
C40 H40A 0.9900 . ?
C40 H40B 0.9900 . ?
C41 C41 1.504(9) 2_557 ?
C41 H41A 0.9900 . ?
C41 H41B 0.9900 . ?

loop_
_geom_hbond_atom_site_label_D
_geom_hbond_atom_site_label_H
_geom_hbond_atom_site_label_A
_geom_hbond_distance_DH
_geom_hbond_distance_HA
_geom_hbond_distance_DA
_geom_hbond_angle_DHA
_geom_hbond_site_symmetry_A
_geom_hbond_publ_flag
N2 H2N N4 0.89(5) 2.16(5) 2.954(6) 148(4) . yes

loop_
_geom_torsion_atom_site_label_1
_geom_torsion_atom_site_label_2
_geom_torsion_atom_site_label_3
_geom_torsion_atom_site_label_4
_geom_torsion
_geom_torsion_site_symmetry_1
_geom_torsion_site_symmetry_2
_geom_torsion_site_symmetry_3
_geom_torsion_site_symmetry_4
_geom_torsion_publ_flag
N2 P1 N1 P2 8.1(4) . . . . ?
C4 P1 N1 P2 125.7(4) . . . . ?
C1 P1 N1 P2 -110.8(4) . . . . ?
N4 P2 N1 P1 26.5(4) . . . . ?
C20 P2 N1 P1 146.9(4) . . . . ?
C23 P2 N1 P1 -97.5(4) . . . . ?
N1 P1 N2 N3 -173.3(4) . . . . ?
C4 P1 N2 N3 67.0(4) . . . . ?
C1 P1 N2 N3 -50.8(4) . . . . ?
P1 N2 N3 C7 174.7(4) . . . . ?
N1 P2 N4 N5 -165.1(3) . . . . ?
C20 P2 N4 N5 78.5(3) . . . . ?
C23 P2 N4 N5 -42.1(4) . . . . ?
P2 N4 N5 C26 -168.5(3) . . . . ?
N1 P1 C1 C2 67.7(4) . . . . ?
N2 P1 C1 C2 -53.0(4) . . . . ?
C4 P1 C1 C2 -168.7(4) . . . . ?
N1 P1 C1 C3 -54.9(4) . . . . ?
N2 P1 C1 C3 -175.6(4) . . . . ?
C4 P1 C1 C3 68.6(4) . . . . ?
N1 P1 C4 C6 167.0(4) . . . . ?
N2 P1 C4 C6 -73.6(4) . . . . ?
C1 P1 C4 C6 42.0(4) . . . . ?
N1 P1 C4 C5 39.5(4) . . . . ?
N2 P1 C4 C5 158.9(3) . . . . ?
C1 P1 C4 C5 -85.4(4) . . . . ?
N2 N3 C7 C8 178.0(4) . . . . ?
N2 N3 C7 C19 2.0(8) . . . . ?
N3 C7 C8 C9 7.5(8) . . . . ?
C19 C7 C8 C9 -175.5(5) . . . . ?
N3 C7 C8 C13 -175.2(5) . . . . ?
C19 C7 C8 C13 1.8(6) . . . . ?
C13 C8 C9 C10 0.5(8) . . . . ?
C7 C8 C9 C10 177.5(5) . . . . ?
C8 C9 C10 C11 -0.6(8) . . . . ?
C9 C10 C11 C12 0.9(8) . . . . ?
C10 C11 C12 C13 -1.1(8) . . . . ?
C11 C12 C13 C8 1.1(8) . . . . ?
C11 C12 C13 C14 -176.9(5) . . . . ?
C9 C8 C13 C12 -0.8(8) . . . . ?
C7 C8 C13 C12 -178.3(5) . . . . ?
C9 C8 C13 C14 177.6(4) . . . . ?
C7 C8 C13 C14 0.1(6) . . . . ?
C12 C13 C14 C15 -4.1(9) . . . . ?
C8 C13 C14 C15 177.8(5) . . . . ?
C12 C13 C14 C19 176.1(6) . . . . ?
C8 C13 C14 C19 -2.0(6) . . . . ?
C19 C14 C15 C16 -3.2(7) . . . . ?
C13 C14 C15 C16 177.0(5) . . . . ?
C14 C15 C16 C17 1.8(8) . . . . ?
C15 C16 C17 C18 0.4(8) . . . . ?
C16 C17 C18 C19 -1.1(7) . . . . ?
C17 C18 C19 C14 -0.3(7) . . . . ?
C17 C18 C19 C7 178.7(5) . . . . ?
C15 C14 C19 C18 2.5(7) . . . . ?
C13 C14 C19 C18 -177.7(5) . . . . ?
C15 C14 C19 C7 -176.8(4) . . . . ?
C13 C14 C19 C7 3.1(5) . . . . ?
N3 C7 C19 C18 -5.7(10) . . . . ?
C8 C7 C19 C18 177.9(5) . . . . ?
N3 C7 C19 C14 173.4(5) . . . . ?
C8 C7 C19 C14 -3.0(5) . . . . ?
N1 P2 C20 C22 -63.7(4) . . . . ?
N4 P2 C20 C22 55.0(4) . . . . ?
C23 P2 C20 C22 178.5(3) . . . . ?
N1 P2 C20 C21 171.6(3) . . . . ?
N4 P2 C20 C21 -69.7(4) . . . . ?
C23 P2 C20 C21 53.8(4) . . . . ?
N1 P2 C23 C24 -59.0(4) . . . . ?
N4 P2 C23 C24 178.7(3) . . . . ?
C20 P2 C23 C24 55.4(4) . . . . ?
N1 P2 C23 C25 66.0(4) . . . . ?
N4 P2 C23 C25 -56.3(4) . . . . ?
C20 P2 C23 C25 -179.5(3) . . . . ?
N4 N5 C26 C27 6.3(8) . . . . ?
N4 N5 C26 C38 -178.1(4) . . . . ?
N5 C26 C27 C28 -3.3(10) . . . . ?
C38 C26 C27 C28 -179.2(5) . . . . ?
N5 C26 C27 C32 175.7(5) . . . . ?
C38 C26 C27 C32 -0.2(5) . . . . ?
C32 C27 C28 C29 0.8(7) . . . . ?
C26 C27 C28 C29 179.8(5) . . . . ?
C27 C28 C29 C30 0.5(8) . . . . ?
C28 C29 C30 C31 -0.9(8) . . . . ?
C29 C30 C31 C32 -0.1(8) . . . . ?
C30 C31 C32 C27 1.3(8) . . . . ?
C30 C31 C32 C33 -179.0(5) . . . . ?
C28 C27 C32 C31 -1.7(7) . . . . ?
C26 C27 C32 C31 179.1(5) . . . . ?
C28 C27 C32 C33 178.5(4) . . . . ?
C26 C27 C32 C33 -0.7(6) . . . . ?
C31 C32 C33 C34 2.8(10) . . . . ?
C27 C32 C33 C34 -177.5(5) . . . . ?
C31 C32 C33 C38 -178.4(5) . . . . ?
C27 C32 C33 C38 1.3(6) . . . . ?
C38 C33 C34 C35 1.5(8) . . . . ?
C32 C33 C34 C35 -179.8(5) . . . . ?
C33 C34 C35 C36 -0.3(9) . . . . ?
C34 C35 C36 C37 -0.5(9) . . . . ?
C35 C36 C37 C38 0.1(8) . . . . ?
C36 C37 C38 C33 1.1(8) . . . . ?
C36 C37 C38 C26 -178.2(5) . . . . ?
C34 C33 C38 C37 -1.9(8) . . . . ?
C32 C33 C38 C37 179.1(4) . . . . ?
C34 C33 C38 C26 177.5(5) . . . . ?
C32 C33 C38 C26 -1.4(6) . . . . ?
N5 C26 C38 C37 3.8(8) . . . . ?
C27 C26 C38 C37 -179.6(5) . . . . ?
N5 C26 C38 C33 -175.6(4) . . . . ?
C27 C26 C38 C33 1.0(6) . . . . ?
C39 C40 C41 C41 177.4(6) . . . 2_557 ?
